data_7002250
loop_
_publ_author_name
'L\'opez-Torres, Elena'
'Mendiola, M. Antonia'

_publ_section_title
;
 Structural diversity of benzil bis(benzoylhydrazone): Mononuclear,
 binuclear and trinuclear complexes
;
_journal_issue 37
_journal_name_full 'Dalton Transactions'
_journal_page_first 7639
_journal_page_last 7647
_journal_paper_doi 10.1039/b908662e
_journal_year 2009
_chemical_formula_moiety 'C84 H60 N12 O6 Zn3'
_chemical_formula_sum 'C84 H60 N12 O6 Zn3'
_chemical_formula_weight 1529.55
_chemical_name_systematic
;
?
;
_space_group_IT_number 14
_symmetry_cell_setting monoclinic
_symmetry_space_group_name_Hall '-P 2yn'
_symmetry_space_group_name_H-M 'P 1 21/n 1'
_atom_sites_solution_hydrogens geom
_atom_sites_solution_primary direct
_atom_sites_solution_secondary difmap
_audit_creation_method SHELXL-97
_cell_angle_alpha 90.00
_cell_angle_beta 92.908(4)
_cell_angle_gamma 90.00
_cell_formula_units_Z 4
_cell_length_a 15.6131(12)
_cell_length_b 18.2359(15)
_cell_length_c 25.3841(18)
_cell_measurement_reflns_used 9530
_cell_measurement_temperature 100(2)
_cell_measurement_theta_max 25.05
_cell_measurement_theta_min 2.64
_cell_volume 7218.0(10)
_computing_cell_refinement 'Bruker SMART'
_computing_data_collection 'Bruker SMART'
_computing_data_reduction 'Bruker SAINT'
_computing_molecular_graphics 'Bruker SHELXTL'
_computing_publication_material 'Bruker SHELXTL'
_computing_structure_refinement 'SHELXL-97 (Sheldrick, 1997)'
_computing_structure_solution 'SHELXS-97 (Sheldrick, 1990)'
_diffrn_ambient_temperature 100(2)
_diffrn_measured_fraction_theta_full 0.998
_diffrn_measured_fraction_theta_max 0.998
_diffrn_measurement_device_type 'CCD area detector'
_diffrn_measurement_method 'phi and omega scans'
_diffrn_radiation_monochromator graphite
_diffrn_radiation_source 'fine-focus sealed tube'
_diffrn_radiation_type MoK\a
_diffrn_radiation_wavelength 0.71073
_diffrn_reflns_av_R_equivalents 0.0870
_diffrn_reflns_av_sigmaI/netI 0.0537
_diffrn_reflns_limit_h_max 19
_diffrn_reflns_limit_h_min -19
_diffrn_reflns_limit_k_max 22
_diffrn_reflns_limit_k_min -22
_diffrn_reflns_limit_l_max 31
_diffrn_reflns_limit_l_min -31
_diffrn_reflns_number 134872
_diffrn_reflns_theta_full 25.84
_diffrn_reflns_theta_max 25.84
_diffrn_reflns_theta_min 1.38
_exptl_absorpt_coefficient_mu 1.054
_exptl_absorpt_correction_T_max 0.9020
_exptl_absorpt_correction_T_min 0.8169
_exptl_absorpt_correction_type multi-scan
_exptl_crystal_colour yellow
_exptl_crystal_density_diffrn 1.408
_exptl_crystal_density_method 'not measured'
_exptl_crystal_description prismatic
_exptl_crystal_F_000 3144
_exptl_crystal_size_max 0.20
_exptl_crystal_size_mid 0.15
_exptl_crystal_size_min 0.10
_refine_diff_density_max 0.954
_refine_diff_density_min -0.698
_refine_diff_density_rms 0.198
_refine_ls_extinction_method none
_refine_ls_goodness_of_fit_ref 1.151
_refine_ls_hydrogen_treatment constr
_refine_ls_matrix_type full
_refine_ls_number_parameters 946
_refine_ls_number_reflns 13936
_refine_ls_number_restraints 0
_refine_ls_restrained_S_all 1.151
_refine_ls_R_factor_all 0.0762
_refine_ls_R_factor_gt 0.0380
_refine_ls_shift/su_max 0.001
_refine_ls_shift/su_mean 0.000
_refine_ls_structure_factor_coef Fsqd
_refine_ls_weighting_details 'calc w=1/[\s^2^(Fo^2^)+(0.0565P)^2^+2.8973P] where P=(Fo^2^+2Fc^2^)/3'
_refine_ls_weighting_scheme calc
_refine_ls_wR_factor_gt 0.0942
_refine_ls_wR_factor_ref 0.1203
_reflns_number_gt 9843
_reflns_number_total 13936
_reflns_threshold_expression >2sigma(I)
_cod_data_source_file b908662e.txt
_cod_data_source_block el20
_cod_depositor_comments
;
The following automatic conversions were performed:
'_symmetry_cell_setting' value 'Monoclinic' changed to 'monoclinic'
according to '/home/saulius/struct/CIF-dictionaries/cif_core.dic'
dictionary named 'cif_core.dic' version 2.4.1 from 2010-06-29.

Automatic conversion script
Id: cif_fix_enum 1527 2010-12-29 10:47:43Z saulius 
;
_cod_original_sg_symbol_H-M P2(1)/n
_cod_database_code 7002250

loop_
_symmetry_equiv_pos_as_xyz
'x, y, z'
'-x+1/2, y+1/2, -z+1/2'
'-x, -y, -z'
'x-1/2, -y-1/2, z-1/2'

loop_
_atom_site_label
_atom_site_type_symbol
_atom_site_fract_x
_atom_site_fract_y
_atom_site_fract_z
_atom_site_U_iso_or_equiv
_atom_site_adp_type
_atom_site_occupancy
_atom_site_symmetry_multiplicity
_atom_site_calc_flag
_atom_site_refinement_flags
_atom_site_disorder_assembly
_atom_site_disorder_group
Zn1 Zn -0.10374(2) 0.81844(2) 0.248052(14) 0.01642(10) Uani 1 1 d . . .
Zn2 Zn 0.17326(2) 0.819505(19) 0.183729(14) 0.01560(10) Uani 1 1 d . . .
Zn3 Zn -0.06450(2) 0.774979(19) 0.071388(14) 0.01616(10) Uani 1 1 d . . .
C1 C -0.1850(2) 0.78705(17) 0.33879(13) 0.0192(7) Uani 1 1 d . . .
C2 C 0.0186(2) 0.73339(18) 0.32046(13) 0.0197(7) Uani 1 1 d . . .
C3 C 0.0773(2) 0.73773(18) 0.27633(13) 0.0187(7) Uani 1 1 d . . .
C4 C 0.0628(2) 0.91174(17) 0.23107(12) 0.0168(7) Uani 1 1 d . . .
C5 C 0.3488(2) 0.79917(17) 0.18333(13) 0.0177(7) Uani 1 1 d . . .
C6 C 0.2048(2) 0.68795(17) 0.11711(13) 0.0185(7) Uani 1 1 d . . .
C7 C 0.1102(2) 0.69138(17) 0.10623(12) 0.0170(7) Uani 1 1 d . . .
C8 C 0.0675(2) 0.87234(17) 0.08260(12) 0.0159(7) Uani 1 1 d . . .
C9 C -0.1444(2) 0.70086(17) -0.01186(12) 0.0163(7) Uani 1 1 d . . .
C10 C -0.1845(2) 0.66359(17) 0.11581(13) 0.0185(7) Uani 1 1 d . . .
C11 C -0.1556(2) 0.69471(17) 0.16722(13) 0.0169(7) Uani 1 1 d . . .
C12 C -0.1460(2) 0.87918(17) 0.15189(13) 0.0175(7) Uani 1 1 d . . .
C13 C -0.2538(2) 0.77897(18) 0.37617(14) 0.0224(8) Uani 1 1 d . . .
C14 C -0.3373(2) 0.7967(2) 0.35974(16) 0.0321(9) Uani 1 1 d . . .
H14 H -0.3492 0.8164 0.3255 0.038 Uiso 1 1 calc R . .
C15 C -0.4030(2) 0.7856(2) 0.39309(18) 0.0392(10) Uani 1 1 d . . .
H15 H -0.4601 0.7973 0.3814 0.047 Uiso 1 1 calc R . .
C16 C -0.3873(3) 0.7583(2) 0.44237(17) 0.0353(10) Uani 1 1 d . . .
H16 H -0.4331 0.7504 0.4649 0.042 Uiso 1 1 calc R . .
C17 C -0.3039(3) 0.74196(19) 0.45950(16) 0.0339(10) Uani 1 1 d . . .
H17 H -0.2924 0.7240 0.4943 0.041 Uiso 1 1 calc R . .
C18 C -0.2376(2) 0.75163(19) 0.42654(14) 0.0258(8) Uani 1 1 d . . .
H18 H -0.1807 0.7395 0.4384 0.031 Uiso 1 1 calc R . .
C21 C 0.0512(2) 0.7030(2) 0.37191(14) 0.0249(8) Uani 1 1 d . . .
C22 C 0.0072(2) 0.6482(2) 0.39660(15) 0.0343(9) Uani 1 1 d . . .
H22 H -0.0426 0.6272 0.3796 0.041 Uiso 1 1 calc R . .
C23 C 0.0352(3) 0.6239(3) 0.44594(17) 0.0480(12) Uani 1 1 d . . .
H23 H 0.0056 0.5854 0.4625 0.058 Uiso 1 1 calc R . .
C24 C 0.1062(3) 0.6555(3) 0.47129(18) 0.0574(14) Uani 1 1 d . . .
H24 H 0.1247 0.6395 0.5056 0.069 Uiso 1 1 calc R . .
C25 C 0.1499(3) 0.7094(3) 0.44723(17) 0.0525(13) Uani 1 1 d . . .
H25 H 0.1989 0.7310 0.4648 0.063 Uiso 1 1 calc R . .
C26 C 0.1231(2) 0.7331(2) 0.39698(15) 0.0355(10) Uani 1 1 d . . .
H26 H 0.1544 0.7701 0.3799 0.043 Uiso 1 1 calc R . .
C31 C 0.1362(2) 0.67514(17) 0.27149(13) 0.0192(7) Uani 1 1 d . . .
C32 C 0.1058(2) 0.60454(18) 0.27910(14) 0.0247(8) Uani 1 1 d . . .
H32 H 0.0484 0.5971 0.2885 0.030 Uiso 1 1 calc R . .
C33 C 0.1593(2) 0.54519(19) 0.27295(14) 0.0291(9) Uani 1 1 d . . .
H33 H 0.1382 0.4969 0.2779 0.035 Uiso 1 1 calc R . .
C34 C 0.2424(2) 0.5552(2) 0.25975(14) 0.0302(9) Uani 1 1 d . . .
H34 H 0.2786 0.5141 0.2549 0.036 Uiso 1 1 calc R . .
C35 C 0.2732(2) 0.6253(2) 0.25351(14) 0.0262(8) Uani 1 1 d . . .
H35 H 0.3311 0.6326 0.2448 0.031 Uiso 1 1 calc R . .
C36 C 0.2207(2) 0.68456(19) 0.25988(13) 0.0208(7) Uani 1 1 d . . .
H36 H 0.2429 0.7327 0.2562 0.025 Uiso 1 1 calc R . .
C41 C 0.0193(2) 0.98341(18) 0.23600(13) 0.0200(7) Uani 1 1 d . . .
C42 C 0.0434(2) 1.03930(18) 0.20303(14) 0.0218(8) Uani 1 1 d . . .
H42 H 0.0843 1.0299 0.1774 0.026 Uiso 1 1 calc R . .
C43 C 0.0089(2) 1.10831(19) 0.20687(14) 0.0247(8) Uani 1 1 d . . .
H43 H 0.0256 1.1462 0.1839 0.030 Uiso 1 1 calc R . .
C44 C -0.0496(2) 1.12211(19) 0.24401(15) 0.0283(8) Uani 1 1 d . . .
H44 H -0.0733 1.1699 0.2469 0.034 Uiso 1 1 calc R . .
C45 C -0.0744(2) 1.0671(2) 0.27729(15) 0.0312(9) Uani 1 1 d . . .
H45 H -0.1150 1.0771 0.3030 0.037 Uiso 1 1 calc R . .
C46 C -0.0404(2) 0.99730(19) 0.27329(13) 0.0242(8) Uani 1 1 d . . .
H46 H -0.0579 0.9592 0.2959 0.029 Uiso 1 1 calc R . .
C51 C 0.4422(2) 0.81041(18) 0.19218(14) 0.0214(7) Uani 1 1 d . . .
C52 C 0.4721(2) 0.85764(18) 0.23134(14) 0.0240(8) Uani 1 1 d . . .
H52 H 0.4325 0.8824 0.2523 0.029 Uiso 1 1 calc R . .
C53 C 0.5589(2) 0.8692(2) 0.24037(15) 0.0321(9) Uani 1 1 d . . .
H53 H 0.5787 0.9009 0.2681 0.039 Uiso 1 1 calc R . .
C54 C 0.6168(2) 0.8354(2) 0.20968(17) 0.0366(10) Uani 1 1 d . . .
H54 H 0.6765 0.8444 0.2153 0.044 Uiso 1 1 calc R . .
C55 C 0.5872(2) 0.7881(2) 0.17067(17) 0.0392(10) Uani 1 1 d . . .
H55 H 0.6269 0.7640 0.1494 0.047 Uiso 1 1 calc R . .
C56 C 0.5009(2) 0.7754(2) 0.16215(16) 0.0333(9) Uani 1 1 d . . .
H56 H 0.4814 0.7422 0.1353 0.040 Uiso 1 1 calc R . .
C61 C 0.2541(2) 0.63121(17) 0.09067(13) 0.0194(7) Uani 1 1 d . . .
C62 C 0.3250(2) 0.59789(18) 0.11567(15) 0.0242(8) Uani 1 1 d . . .
H62 H 0.3414 0.6106 0.1511 0.029 Uiso 1 1 calc R . .
C63 C 0.3718(2) 0.54661(19) 0.08962(16) 0.0302(9) Uani 1 1 d . . .
H63 H 0.4200 0.5239 0.1072 0.036 Uiso 1 1 calc R . .
C64 C 0.3491(2) 0.5283(2) 0.03865(17) 0.0348(10) Uani 1 1 d . . .
H64 H 0.3821 0.4934 0.0207 0.042 Uiso 1 1 calc R . .
C65 C 0.2784(2) 0.5602(2) 0.01313(16) 0.0329(9) Uani 1 1 d . . .
H65 H 0.2628 0.5473 -0.0223 0.039 Uiso 1 1 calc R . .
C66 C 0.2307(2) 0.61080(18) 0.03921(14) 0.0245(8) Uani 1 1 d . . .
H66 H 0.1813 0.6320 0.0219 0.029 Uiso 1 1 calc R . .
C71 C 0.0653(2) 0.62047(17) 0.10017(13) 0.0177(7) Uani 1 1 d . . .
C72 C 0.0825(2) 0.56610(18) 0.13718(14) 0.0236(8) Uani 1 1 d . . .
H72 H 0.1232 0.5744 0.1656 0.028 Uiso 1 1 calc R . .
C73 C 0.0405(2) 0.50000(19) 0.13272(16) 0.0304(9) Uani 1 1 d . . .
H73 H 0.0520 0.4628 0.1583 0.037 Uiso 1 1 calc R . .
C74 C -0.0181(2) 0.48743(19) 0.09145(17) 0.0342(10) Uani 1 1 d . . .
H74 H -0.0476 0.4419 0.0890 0.041 Uiso 1 1 calc R . .
C75 C -0.0341(2) 0.54041(19) 0.05379(16) 0.0297(9) Uani 1 1 d . . .
H75 H -0.0744 0.5315 0.0252 0.036 Uiso 1 1 calc R . .
C76 C 0.0086(2) 0.60659(18) 0.05771(14) 0.0215(8) Uani 1 1 d . . .
H76 H -0.0010 0.6428 0.0311 0.026 Uiso 1 1 calc R . .
C81 C 0.1074(2) 0.94573(17) 0.08493(12) 0.0190(7) Uani 1 1 d . . .
C82 C 0.0578(2) 1.00464(18) 0.06646(13) 0.0220(8) Uani 1 1 d . . .
H82 H 0.0011 0.9966 0.0523 0.026 Uiso 1 1 calc R . .
C83 C 0.0909(2) 1.07455(19) 0.06865(14) 0.0274(8) Uani 1 1 d . . .
H83 H 0.0569 1.1147 0.0560 0.033 Uiso 1 1 calc R . .
C84 C 0.1725(3) 1.08644(19) 0.08894(15) 0.0312(9) Uani 1 1 d . . .
H84 H 0.1944 1.1350 0.0914 0.037 Uiso 1 1 calc R . .
C85 C 0.2233(2) 1.02809(19) 0.10595(14) 0.0272(8) Uani 1 1 d . . .
H85 H 0.2804 1.0366 0.1192 0.033 Uiso 1 1 calc R . .
C86 C 0.1913(2) 0.95790(18) 0.10374(13) 0.0208(7) Uani 1 1 d . . .
H86 H 0.2265 0.9178 0.1150 0.025 Uiso 1 1 calc R . .
C91 C -0.1656(2) 0.67713(17) -0.06639(13) 0.0190(7) Uani 1 1 d . . .
C92 C -0.1347(2) 0.71603(18) -0.10797(13) 0.0200(7) Uani 1 1 d . . .
H92 H -0.0993 0.7577 -0.1013 0.024 Uiso 1 1 calc R . .
C93 C -0.1548(2) 0.69487(19) -0.15877(14) 0.0245(8) Uani 1 1 d . . .
H93 H -0.1324 0.7216 -0.1871 0.029 Uiso 1 1 calc R . .
C94 C -0.2070(2) 0.63546(19) -0.16927(14) 0.0266(8) Uani 1 1 d . . .
H94 H -0.2213 0.6215 -0.2047 0.032 Uiso 1 1 calc R . .
C95 C -0.2382(2) 0.5965(2) -0.12838(14) 0.0301(9) Uani 1 1 d . . .
H95 H -0.2743 0.5553 -0.1355 0.036 Uiso 1 1 calc R . .
C96 C -0.2178(2) 0.61643(18) -0.07693(14) 0.0256(8) Uani 1 1 d . . .
H96 H -0.2392 0.5888 -0.0487 0.031 Uiso 1 1 calc R . .
C101 C -0.2529(2) 0.60742(18) 0.11218(13) 0.0198(7) Uani 1 1 d . . .
C102 C -0.3311(2) 0.6254(2) 0.08772(14) 0.0269(8) Uani 1 1 d . . .
H102 H -0.3406 0.6739 0.0750 0.032 Uiso 1 1 calc R . .
C103 C -0.3954(2) 0.5743(2) 0.08152(15) 0.0333(9) Uani 1 1 d . . .
H103 H -0.4490 0.5875 0.0648 0.040 Uiso 1 1 calc R . .
C104 C -0.3820(3) 0.5043(2) 0.09958(15) 0.0363(10) Uani 1 1 d . . .
H104 H -0.4262 0.4688 0.0949 0.044 Uiso 1 1 calc R . .
C105 C -0.3051(3) 0.4853(2) 0.12437(15) 0.0334(9) Uani 1 1 d . . .
H105 H -0.2963 0.4368 0.1372 0.040 Uiso 1 1 calc R . .
C106 C -0.2406(2) 0.53666(19) 0.13066(14) 0.0264(8) Uani 1 1 d . . .
H106 H -0.1873 0.5234 0.1478 0.032 Uiso 1 1 calc R . .
C116 C -0.1624(2) 0.64893(17) 0.21522(13) 0.0179(7) Uani 1 1 d . . .
C115 C -0.2279(2) 0.66225(18) 0.24829(13) 0.0215(8) Uani 1 1 d . . .
H116 H -0.2677 0.7006 0.2403 0.026 Uiso 1 1 calc R . .
C114 C -0.2361(2) 0.6203(2) 0.29290(14) 0.0279(8) Uani 1 1 d . . .
H115 H -0.2815 0.6298 0.3155 0.034 Uiso 1 1 calc R . .
C113 C -0.1793(2) 0.5652(2) 0.30470(14) 0.0291(9) Uani 1 1 d . . .
H114 H -0.1855 0.5358 0.3351 0.035 Uiso 1 1 calc R . .
C112 C -0.1131(2) 0.5526(2) 0.27247(15) 0.0307(9) Uani 1 1 d . . .
H113 H -0.0724 0.5153 0.2813 0.037 Uiso 1 1 calc R . .
C111 C -0.1050(2) 0.59352(19) 0.22729(14) 0.0253(8) Uani 1 1 d . . .
H112 H -0.0599 0.5834 0.2046 0.030 Uiso 1 1 calc R . .
C121 C -0.1640(2) 0.93594(18) 0.11138(13) 0.0196(7) Uani 1 1 d . . .
C122 C -0.1449(2) 1.00790(18) 0.12424(14) 0.0219(8) Uani 1 1 d . . .
H122 H -0.1179 1.0192 0.1576 0.026 Uiso 1 1 calc R . .
C123 C -0.1646(2) 1.06305(19) 0.08908(14) 0.0275(8) Uani 1 1 d . . .
H123 H -0.1487 1.1122 0.0973 0.033 Uiso 1 1 calc R . .
C124 C -0.2074(3) 1.0469(2) 0.04192(15) 0.0398(11) Uani 1 1 d . . .
H124 H -0.2226 1.0851 0.0178 0.048 Uiso 1 1 calc R . .
C125 C -0.2281(3) 0.9759(2) 0.02961(15) 0.0448(12) Uani 1 1 d . . .
H125 H -0.2583 0.9650 -0.0029 0.054 Uiso 1 1 calc R . .
C126 C -0.2056(3) 0.9204(2) 0.06380(14) 0.0311(9) Uani 1 1 d . . .
H126 H -0.2187 0.8710 0.0546 0.037 Uiso 1 1 calc R . .
N1 N -0.11308(17) 0.75247(15) 0.35183(11) 0.0205(6) Uani 1 1 d . . .
N2 N -0.05799(17) 0.75751(14) 0.31211(10) 0.0181(6) Uani 1 1 d . . .
N3 N 0.08260(16) 0.79112(14) 0.24337(10) 0.0170(6) Uani 1 1 d . . .
N4 N 0.02621(16) 0.85086(14) 0.24797(10) 0.0162(6) Uani 1 1 d . . .
N5 N 0.32625(16) 0.74111(14) 0.15448(11) 0.0196(6) Uani 1 1 d . . .
N6 N 0.23890(17) 0.73761(14) 0.14774(11) 0.0184(6) Uani 1 1 d . . .
N7 N 0.06529(17) 0.75073(14) 0.10068(10) 0.0156(6) Uani 1 1 d . . .
N8 N 0.10620(17) 0.81826(14) 0.11003(11) 0.0181(6) Uani 1 1 d . . .
N9 N -0.18036(17) 0.66383(14) 0.02621(10) 0.0185(6) Uani 1 1 d . . .
N10 N -0.15221(16) 0.69037(14) 0.07413(10) 0.0167(6) Uani 1 1 d . . .
N11 N -0.13227(16) 0.76142(14) 0.17654(10) 0.0168(6) Uani 1 1 d . . .
N12 N -0.13124(17) 0.81111(14) 0.13440(10) 0.0171(6) Uani 1 1 d . . .
O1 O -0.20037(14) 0.82458(12) 0.29688(9) 0.0224(5) Uani 1 1 d . . .
O6 O -0.14980(14) 0.89670(12) 0.19939(9) 0.0200(5) Uani 1 1 d . . .
O2 O 0.13565(13) 0.91379(11) 0.21187(9) 0.0192(5) Uani 1 1 d . . .
O3 O 0.29755(14) 0.84413(12) 0.20355(9) 0.0212(5) Uani 1 1 d . . .
O4 O -0.00017(14) 0.86414(12) 0.05410(9) 0.0202(5) Uani 1 1 d . . .
O5 O -0.09272(14) 0.75427(12) -0.00490(9) 0.0208(5) Uani 1 1 d . . .

loop_
_atom_site_aniso_label
_atom_site_aniso_U_11
_atom_site_aniso_U_22
_atom_site_aniso_U_33
_atom_site_aniso_U_23
_atom_site_aniso_U_13
_atom_site_aniso_U_12
Zn1 0.0161(2) 0.0181(2) 0.0147(2) 0.00039(15) -0.00234(15) 0.00137(15)
Zn2 0.01505(19) 0.01560(19) 0.0159(2) -0.00157(15) -0.00206(15) 0.00140(15)
Zn3 0.01656(19) 0.01595(19) 0.0156(2) -0.00024(15) -0.00267(15) -0.00177(15)
C1 0.0208(18) 0.0178(17) 0.0189(18) -0.0018(14) -0.0011(15) -0.0035(14)
C2 0.0182(17) 0.0225(18) 0.0180(18) 0.0032(14) -0.0034(14) -0.0011(14)
C3 0.0140(16) 0.0223(18) 0.0192(18) 0.0004(14) -0.0063(14) -0.0026(13)
C4 0.0186(17) 0.0167(17) 0.0146(17) -0.0047(13) -0.0059(14) 0.0007(13)
C5 0.0184(17) 0.0198(17) 0.0147(17) 0.0033(14) -0.0016(14) -0.0008(14)
C6 0.0187(17) 0.0149(17) 0.0217(18) 0.0007(14) -0.0003(14) 0.0017(13)
C7 0.0205(17) 0.0180(17) 0.0125(17) -0.0008(13) 0.0006(14) -0.0008(14)
C8 0.0144(16) 0.0196(17) 0.0135(16) 0.0005(13) -0.0008(14) 0.0004(13)
C9 0.0177(16) 0.0154(16) 0.0155(17) 0.0007(13) -0.0023(14) 0.0020(13)
C10 0.0204(17) 0.0146(16) 0.0201(18) -0.0005(13) -0.0014(15) 0.0006(13)
C11 0.0132(16) 0.0175(17) 0.0196(18) 0.0020(13) -0.0013(14) -0.0002(13)
C12 0.0151(16) 0.0170(17) 0.0201(19) 0.0011(14) -0.0008(14) 0.0000(13)
C13 0.0224(18) 0.0188(18) 0.026(2) -0.0069(15) 0.0040(15) -0.0016(14)
C14 0.025(2) 0.033(2) 0.038(2) 0.0000(18) 0.0032(18) 0.0025(17)
C15 0.019(2) 0.041(2) 0.059(3) -0.009(2) 0.011(2) -0.0027(17)
C16 0.038(2) 0.023(2) 0.047(3) -0.0086(18) 0.023(2) -0.0072(17)
C17 0.048(3) 0.021(2) 0.034(2) -0.0044(16) 0.014(2) -0.0062(18)
C18 0.029(2) 0.0253(19) 0.024(2) -0.0026(15) 0.0045(16) -0.0015(16)
C21 0.0208(18) 0.033(2) 0.0206(19) 0.0039(15) 0.0003(15) 0.0062(15)
C22 0.029(2) 0.041(2) 0.032(2) 0.0126(19) -0.0029(18) -0.0009(18)
C23 0.042(3) 0.060(3) 0.041(3) 0.029(2) -0.005(2) -0.005(2)
C24 0.038(3) 0.096(4) 0.038(3) 0.035(3) -0.006(2) -0.003(3)
C25 0.028(2) 0.095(4) 0.033(3) 0.020(3) -0.010(2) -0.009(2)
C26 0.022(2) 0.058(3) 0.025(2) 0.0111(19) -0.0029(17) -0.0085(19)
C31 0.0226(18) 0.0182(17) 0.0162(17) 0.0031(14) -0.0048(14) 0.0045(14)
C32 0.0271(19) 0.0236(19) 0.0228(19) 0.0045(15) -0.0049(16) 0.0013(15)
C33 0.040(2) 0.0175(18) 0.028(2) 0.0018(15) -0.0125(18) 0.0037(16)
C34 0.036(2) 0.029(2) 0.024(2) -0.0021(16) -0.0076(17) 0.0172(17)
C35 0.0222(19) 0.034(2) 0.0222(19) 0.0041(16) -0.0037(15) 0.0108(16)
C36 0.0204(17) 0.0242(18) 0.0173(18) 0.0072(14) -0.0044(14) 0.0033(14)
C41 0.0174(17) 0.0220(18) 0.0200(18) -0.0049(14) -0.0055(14) 0.0013(14)
C42 0.0193(17) 0.0209(18) 0.0247(19) -0.0029(14) -0.0022(15) -0.0008(14)
C43 0.0247(19) 0.0204(18) 0.028(2) 0.0008(15) -0.0039(16) -0.0009(15)
C44 0.029(2) 0.0189(18) 0.036(2) -0.0026(16) -0.0044(17) 0.0052(15)
C45 0.035(2) 0.031(2) 0.028(2) -0.0009(17) 0.0023(17) 0.0096(17)
C46 0.0263(19) 0.0245(19) 0.0222(19) 0.0001(15) 0.0036(16) 0.0031(15)
C51 0.0165(17) 0.0206(18) 0.027(2) 0.0000(15) -0.0032(15) -0.0008(14)
C52 0.0215(18) 0.0208(18) 0.029(2) -0.0006(15) -0.0046(16) 0.0028(15)
C53 0.029(2) 0.030(2) 0.036(2) 0.0012(17) -0.0143(18) -0.0030(17)
C54 0.0207(19) 0.036(2) 0.052(3) 0.004(2) -0.0074(19) -0.0011(17)
C55 0.0181(19) 0.048(3) 0.052(3) -0.010(2) 0.0034(19) 0.0037(18)
C56 0.025(2) 0.034(2) 0.041(2) -0.0117(18) -0.0003(18) -0.0024(17)
C61 0.0173(17) 0.0166(17) 0.0242(19) -0.0014(14) 0.0021(14) -0.0030(14)
C62 0.0218(18) 0.0178(17) 0.033(2) -0.0018(15) 0.0001(16) -0.0001(14)
C63 0.0240(19) 0.0219(19) 0.045(3) -0.0017(17) 0.0078(18) 0.0016(16)
C64 0.031(2) 0.024(2) 0.051(3) -0.0093(18) 0.016(2) 0.0004(17)
C65 0.038(2) 0.031(2) 0.031(2) -0.0097(17) 0.0096(19) -0.0072(18)
C66 0.0260(19) 0.0213(18) 0.026(2) -0.0006(15) 0.0019(16) -0.0043(15)
C71 0.0140(16) 0.0158(16) 0.0236(18) -0.0025(14) 0.0023(14) 0.0005(13)
C72 0.0216(18) 0.0218(18) 0.027(2) 0.0032(15) 0.0019(15) 0.0039(15)
C73 0.027(2) 0.0205(19) 0.044(2) 0.0083(17) 0.0046(18) 0.0000(16)
C74 0.030(2) 0.0137(18) 0.059(3) -0.0061(18) 0.005(2) -0.0056(15)
C75 0.0248(19) 0.0221(19) 0.041(2) -0.0102(17) -0.0064(17) 0.0029(15)
C76 0.0189(17) 0.0184(17) 0.027(2) -0.0030(14) -0.0034(15) 0.0020(14)
C81 0.0239(18) 0.0181(17) 0.0147(17) 0.0008(13) -0.0019(14) -0.0006(14)
C82 0.0241(18) 0.0232(18) 0.0184(18) 0.0028(14) -0.0031(15) 0.0000(15)
C83 0.035(2) 0.0188(18) 0.028(2) 0.0042(15) -0.0043(17) 0.0013(16)
C84 0.044(2) 0.0177(18) 0.031(2) -0.0005(16) -0.0008(19) -0.0079(17)
C85 0.027(2) 0.030(2) 0.024(2) 0.0014(16) -0.0059(16) -0.0100(16)
C86 0.0231(18) 0.0218(18) 0.0170(18) 0.0031(14) -0.0038(15) -0.0005(14)
C91 0.0212(17) 0.0169(17) 0.0184(18) -0.0002(14) -0.0033(14) 0.0037(14)
C92 0.0180(17) 0.0214(18) 0.0203(19) 0.0015(14) -0.0025(15) 0.0048(14)
C93 0.029(2) 0.0235(19) 0.0206(19) 0.0056(15) -0.0001(16) 0.0024(15)
C94 0.035(2) 0.028(2) 0.0163(18) -0.0034(15) -0.0042(16) -0.0009(17)
C95 0.041(2) 0.0229(19) 0.025(2) -0.0054(16) -0.0049(18) -0.0086(17)
C96 0.036(2) 0.0203(18) 0.0203(19) -0.0011(15) -0.0001(16) -0.0059(16)
C101 0.0216(18) 0.0207(17) 0.0173(18) -0.0015(14) 0.0029(15) -0.0058(14)
C102 0.027(2) 0.028(2) 0.025(2) -0.0015(16) 0.0033(16) -0.0040(16)
C103 0.029(2) 0.042(2) 0.029(2) -0.0059(18) -0.0014(17) -0.0120(18)
C104 0.040(2) 0.037(2) 0.033(2) -0.0111(18) 0.0129(19) -0.0214(19)
C105 0.047(3) 0.023(2) 0.032(2) -0.0036(16) 0.013(2) -0.0109(18)
C106 0.030(2) 0.0238(19) 0.025(2) -0.0031(15) 0.0042(16) -0.0004(16)
C116 0.0191(17) 0.0161(16) 0.0180(18) -0.0014(13) -0.0035(14) -0.0045(14)
C115 0.0217(18) 0.0191(17) 0.0235(19) 0.0017(14) -0.0005(15) -0.0003(14)
C114 0.030(2) 0.031(2) 0.023(2) 0.0024(16) 0.0015(16) -0.0083(17)
C113 0.031(2) 0.029(2) 0.026(2) 0.0074(16) -0.0020(17) -0.0080(17)
C112 0.032(2) 0.027(2) 0.033(2) 0.0068(17) -0.0069(18) -0.0001(17)
C111 0.0242(19) 0.0258(19) 0.026(2) 0.0018(15) 0.0013(16) 0.0022(15)
C121 0.0196(17) 0.0213(18) 0.0179(18) 0.0009(14) 0.0013(14) 0.0032(14)
C122 0.0214(18) 0.0209(18) 0.0235(19) -0.0018(15) 0.0013(15) 0.0025(14)
C123 0.036(2) 0.0179(18) 0.029(2) 0.0032(15) 0.0044(17) 0.0022(16)
C124 0.066(3) 0.032(2) 0.022(2) 0.0086(17) 0.001(2) 0.019(2)
C125 0.081(3) 0.032(2) 0.019(2) -0.0036(17) -0.018(2) 0.013(2)
C126 0.047(2) 0.0231(19) 0.022(2) -0.0023(15) -0.0120(18) 0.0061(17)
N1 0.0184(15) 0.0251(15) 0.0181(15) 0.0030(12) 0.0011(12) 0.0007(12)
N2 0.0182(15) 0.0201(15) 0.0158(15) -0.0005(11) -0.0002(12) 0.0001(12)
N3 0.0163(14) 0.0151(14) 0.0191(15) -0.0008(11) -0.0041(12) 0.0036(11)
N4 0.0158(14) 0.0157(14) 0.0169(15) 0.0002(11) -0.0015(11) 0.0040(11)
N5 0.0131(14) 0.0205(15) 0.0248(16) -0.0025(12) -0.0029(12) -0.0002(11)
N6 0.0155(14) 0.0196(15) 0.0200(15) 0.0017(12) -0.0010(12) 0.0015(11)
N7 0.0192(14) 0.0145(13) 0.0130(14) 0.0019(11) -0.0011(12) -0.0009(11)
N8 0.0175(14) 0.0137(14) 0.0225(16) -0.0006(11) -0.0032(12) -0.0019(11)
N9 0.0204(14) 0.0189(14) 0.0158(15) -0.0036(11) -0.0036(12) -0.0009(12)
N10 0.0175(14) 0.0167(14) 0.0156(15) -0.0012(11) -0.0035(12) 0.0002(11)
N11 0.0149(14) 0.0175(14) 0.0177(15) 0.0033(11) -0.0010(12) 0.0004(11)
N12 0.0206(14) 0.0163(14) 0.0139(14) 0.0036(11) -0.0032(12) 0.0015(11)
O1 0.0184(12) 0.0253(13) 0.0234(13) 0.0017(10) -0.0004(10) 0.0032(10)
O6 0.0243(13) 0.0192(12) 0.0162(12) -0.0012(10) -0.0022(10) 0.0047(10)
O2 0.0182(12) 0.0156(12) 0.0238(13) -0.0044(9) 0.0015(10) -0.0014(9)
O3 0.0167(12) 0.0218(12) 0.0247(13) -0.0059(10) -0.0019(10) 0.0020(10)
O4 0.0184(12) 0.0195(12) 0.0219(13) 0.0033(10) -0.0062(10) -0.0020(10)
O5 0.0249(13) 0.0191(12) 0.0182(13) 0.0001(10) -0.0010(10) -0.0079(10)

loop_
_atom_type_symbol
_atom_type_description
_atom_type_scat_dispersion_real
_atom_type_scat_dispersion_imag
_atom_type_scat_source
C C 0.0033 0.0016 'International Tables Vol C Tables 4.2.6.8 and 6.1.1.4'
H H 0.0000 0.0000 'International Tables Vol C Tables 4.2.6.8 and 6.1.1.4'
N N 0.0061 0.0033 'International Tables Vol C Tables 4.2.6.8 and 6.1.1.4'
O O 0.0106 0.0060 'International Tables Vol C Tables 4.2.6.8 and 6.1.1.4'
Zn Zn 0.2839 1.4301 'International Tables Vol C Tables 4.2.6.8 and 6.1.1.4'

loop_
_geom_angle_atom_site_label_1
_geom_angle_atom_site_label_2
_geom_angle_atom_site_label_3
_geom_angle
_geom_angle_site_symmetry_1
_geom_angle_site_symmetry_3
_geom_angle_publ_flag
O6 Zn1 O1 94.81(9) . . ?
O6 Zn1 N2 165.92(10) . . ?
O1 Zn1 N2 77.55(10) . . ?
O6 Zn1 N4 96.61(10) . . ?
O1 Zn1 N4 137.56(10) . . ?
N2 Zn1 N4 81.82(10) . . ?
O6 Zn1 N11 76.56(9) . . ?
O1 Zn1 N11 115.15(10) . . ?
N2 Zn1 N11 117.34(10) . . ?
N4 Zn1 N11 107.25(10) . . ?
O2 Zn2 O3 90.91(9) . . ?
O2 Zn2 N6 164.76(10) . . ?
O3 Zn2 N6 77.21(10) . . ?
O2 Zn2 N8 100.90(10) . . ?
O3 Zn2 N8 130.63(10) . . ?
N6 Zn2 N8 80.39(10) . . ?
O2 Zn2 N3 74.89(9) . . ?
O3 Zn2 N3 121.67(9) . . ?
N6 Zn2 N3 119.44(10) . . ?
N8 Zn2 N3 107.68(10) . . ?
O4 Zn3 O5 91.71(9) . . ?
O4 Zn3 N12 101.09(10) . . ?
O5 Zn3 N12 135.77(10) . . ?
O4 Zn3 N10 165.66(10) . . ?
O5 Zn3 N10 77.16(10) . . ?
N12 Zn3 N10 81.41(10) . . ?
O4 Zn3 N7 76.51(9) . . ?
O5 Zn3 N7 116.72(10) . . ?
N12 Zn3 N7 107.43(10) . . ?
N10 Zn3 N7 116.46(10) . . ?
O1 C1 N1 126.1(3) . . ?
O1 C1 C13 118.4(3) . . ?
N1 C1 C13 115.5(3) . . ?
N2 C2 C21 123.3(3) . . ?
N2 C2 C3 117.6(3) . . ?
C21 C2 C3 119.1(3) . . ?
N3 C3 C31 118.0(3) . . ?
N3 C3 C2 126.3(3) . . ?
C31 C3 C2 115.6(3) . . ?
O2 C4 N4 124.1(3) . . ?
O2 C4 C41 115.7(3) . . ?
N4 C4 C41 120.2(3) . . ?
O3 C5 N5 125.6(3) . . ?
O3 C5 C51 119.0(3) . . ?
N5 C5 C51 115.3(3) . . ?
N6 C6 C61 124.0(3) . . ?
N6 C6 C7 117.2(3) . . ?
C61 C6 C7 118.8(3) . . ?
N7 C7 C71 118.1(3) . . ?
N7 C7 C6 125.6(3) . . ?
C71 C7 C6 116.3(3) . . ?
O4 C8 N8 123.8(3) . . ?
O4 C8 C81 118.1(3) . . ?
N8 C8 C81 118.1(3) . . ?
O5 C9 N9 125.3(3) . . ?
O5 C9 C91 117.9(3) . . ?
N9 C9 C91 116.8(3) . . ?
N10 C10 C11 117.8(3) . . ?
N10 C10 C101 121.4(3) . . ?
C11 C10 C101 120.6(3) . . ?
N11 C11 C10 126.7(3) . . ?
N11 C11 C116 114.3(3) . . ?
C10 C11 C116 118.6(3) . . ?
O6 C12 N12 124.9(3) . . ?
O6 C12 C121 118.4(3) . . ?
N12 C12 C121 116.6(3) . . ?
C18 C13 C14 119.1(3) . . ?
C18 C13 C1 121.7(3) . . ?
C14 C13 C1 119.2(3) . . ?
C15 C14 C13 119.9(4) . . ?
C15 C14 H14 120.0 . . ?
C13 C14 H14 120.0 . . ?
C16 C15 C14 121.0(4) . . ?
C16 C15 H15 119.5 . . ?
C14 C15 H15 119.5 . . ?
C15 C16 C17 119.5(4) . . ?
C15 C16 H16 120.3 . . ?
C17 C16 H16 120.3 . . ?
C18 C17 C16 120.4(4) . . ?
C18 C17 H17 119.8 . . ?
C16 C17 H17 119.8 . . ?
C17 C18 C13 120.0(4) . . ?
C17 C18 H18 120.0 . . ?
C13 C18 H18 120.0 . . ?
C26 C21 C22 119.5(3) . . ?
C26 C21 C2 119.5(3) . . ?
C22 C21 C2 120.9(3) . . ?
C23 C22 C21 120.2(4) . . ?
C23 C22 H22 119.9 . . ?
C21 C22 H22 119.9 . . ?
C22 C23 C24 120.0(4) . . ?
C22 C23 H23 120.0 . . ?
C24 C23 H23 120.0 . . ?
C25 C24 C23 120.1(4) . . ?
C25 C24 H24 119.9 . . ?
C23 C24 H24 119.9 . . ?
C24 C25 C26 120.1(4) . . ?
C24 C25 H25 120.0 . . ?
C26 C25 H25 120.0 . . ?
C21 C26 C25 120.1(4) . . ?
C21 C26 H26 120.0 . . ?
C25 C26 H26 120.0 . . ?
C36 C31 C32 118.9(3) . . ?
C36 C31 C3 121.9(3) . . ?
C32 C31 C3 119.2(3) . . ?
C33 C32 C31 119.9(3) . . ?
C33 C32 H32 120.0 . . ?
C31 C32 H32 120.0 . . ?
C34 C33 C32 120.6(3) . . ?
C34 C33 H33 119.7 . . ?
C32 C33 H33 119.7 . . ?
C33 C34 C35 119.6(3) . . ?
C33 C34 H34 120.2 . . ?
C35 C34 H34 120.2 . . ?
C36 C35 C34 120.2(3) . . ?
C36 C35 H35 119.9 . . ?
C34 C35 H35 119.9 . . ?
C35 C36 C31 120.8(3) . . ?
C35 C36 H36 119.6 . . ?
C31 C36 H36 119.6 . . ?
C42 C41 C46 119.5(3) . . ?
C42 C41 C4 117.3(3) . . ?
C46 C41 C4 123.1(3) . . ?
C43 C42 C41 120.8(3) . . ?
C43 C42 H42 119.6 . . ?
C41 C42 H42 119.6 . . ?
C44 C43 C42 119.6(3) . . ?
C44 C43 H43 120.2 . . ?
C42 C43 H43 120.2 . . ?
C43 C44 C45 120.4(3) . . ?
C43 C44 H44 119.8 . . ?
C45 C44 H44 119.8 . . ?
C44 C45 C46 120.2(3) . . ?
C44 C45 H45 119.9 . . ?
C46 C45 H45 119.9 . . ?
C45 C46 C41 119.5(3) . . ?
C45 C46 H46 120.3 . . ?
C41 C46 H46 120.3 . . ?
C56 C51 C52 118.6(3) . . ?
C56 C51 C5 122.0(3) . . ?
C52 C51 C5 119.4(3) . . ?
C51 C52 C53 120.6(3) . . ?
C51 C52 H52 119.7 . . ?
C53 C52 H52 119.7 . . ?
C54 C53 C52 120.5(4) . . ?
C54 C53 H53 119.7 . . ?
C52 C53 H53 119.7 . . ?
C53 C54 C55 119.0(4) . . ?
C53 C54 H54 120.5 . . ?
C55 C54 H54 120.5 . . ?
C56 C55 C54 120.7(4) . . ?
C56 C55 H55 119.7 . . ?
C54 C55 H55 119.7 . . ?
C55 C56 C51 120.6(4) . . ?
C55 C56 H56 119.7 . . ?
C51 C56 H56 119.7 . . ?
C62 C61 C66 118.6(3) . . ?
C62 C61 C6 121.5(3) . . ?
C66 C61 C6 119.9(3) . . ?
C63 C62 C61 120.6(3) . . ?
C63 C62 H62 119.7 . . ?
C61 C62 H62 119.7 . . ?
C64 C63 C62 120.2(4) . . ?
C64 C63 H63 119.9 . . ?
C62 C63 H63 119.9 . . ?
C63 C64 C65 120.3(3) . . ?
C63 C64 H64 119.9 . . ?
C65 C64 H64 119.9 . . ?
C66 C65 C64 119.8(4) . . ?
C66 C65 H65 120.1 . . ?
C64 C65 H65 120.1 . . ?
C65 C66 C61 120.6(3) . . ?
C65 C66 H66 119.7 . . ?
C61 C66 H66 119.7 . . ?
C72 C71 C76 119.5(3) . . ?
C72 C71 C7 118.9(3) . . ?
C76 C71 C7 121.6(3) . . ?
C73 C72 C71 119.9(3) . . ?
C73 C72 H72 120.1 . . ?
C71 C72 H72 120.1 . . ?
C72 C73 C74 120.3(3) . . ?
C72 C73 H73 119.8 . . ?
C74 C73 H73 119.8 . . ?
C75 C74 C73 120.3(3) . . ?
C75 C74 H74 119.9 . . ?
C73 C74 H74 119.9 . . ?
C74 C75 C76 119.7(3) . . ?
C74 C75 H75 120.2 . . ?
C76 C75 H75 120.2 . . ?
C75 C76 C71 120.3(3) . . ?
C75 C76 H76 119.9 . . ?
C71 C76 H76 119.9 . . ?
C86 C81 C82 119.4(3) . . ?
C86 C81 C8 123.2(3) . . ?
C82 C81 C8 117.4(3) . . ?
C83 C82 C81 120.0(3) . . ?
C83 C82 H82 120.0 . . ?
C81 C82 H82 120.0 . . ?
C84 C83 C82 120.2(3) . . ?
C84 C83 H83 119.9 . . ?
C82 C83 H83 119.9 . . ?
C83 C84 C85 120.3(3) . . ?
C83 C84 H84 119.9 . . ?
C85 C84 H84 119.9 . . ?
C86 C85 C84 120.2(3) . . ?
C86 C85 H85 119.9 . . ?
C84 C85 H85 119.9 . . ?
C85 C86 C81 119.8(3) . . ?
C85 C86 H86 120.1 . . ?
C81 C86 H86 120.1 . . ?
C92 C91 C96 119.1(3) . . ?
C92 C91 C9 119.8(3) . . ?
C96 C91 C9 121.1(3) . . ?
C93 C92 C91 120.3(3) . . ?
C93 C92 H92 119.9 . . ?
C91 C92 H92 119.9 . . ?
C92 C93 C94 120.7(3) . . ?
C92 C93 H93 119.6 . . ?
C94 C93 H93 119.6 . . ?
C95 C94 C93 119.6(3) . . ?
C95 C94 H94 120.2 . . ?
C93 C94 H94 120.2 . . ?
C94 C95 C96 120.5(3) . . ?
C94 C95 H95 119.7 . . ?
C96 C95 H95 119.7 . . ?
C95 C96 C91 119.8(3) . . ?
C95 C96 H96 120.1 . . ?
C91 C96 H96 120.1 . . ?
C102 C101 C106 118.6(3) . . ?
C102 C101 C10 118.9(3) . . ?
C106 C101 C10 122.5(3) . . ?
C103 C102 C101 121.0(3) . . ?
C103 C102 H102 119.5 . . ?
C101 C102 H102 119.5 . . ?
C104 C103 C102 119.7(4) . . ?
C104 C103 H103 120.1 . . ?
C102 C103 H103 120.1 . . ?
C103 C104 C105 120.4(4) . . ?
C103 C104 H104 119.8 . . ?
C105 C104 H104 119.8 . . ?
C104 C105 C106 119.9(4) . . ?
C104 C105 H105 120.1 . . ?
C106 C105 H105 120.1 . . ?
C105 C106 C101 120.4(4) . . ?
C105 C106 H106 119.8 . . ?
C101 C106 H106 119.8 . . ?
C111 C116 C115 119.3(3) . . ?
C111 C116 C11 121.5(3) . . ?
C115 C116 C11 119.2(3) . . ?
C116 C115 C114 120.4(3) . . ?
C116 C115 H116 119.8 . . ?
C114 C115 H116 119.8 . . ?
C113 C114 C115 120.2(3) . . ?
C113 C114 H115 119.9 . . ?
C115 C114 H115 119.9 . . ?
C114 C113 C112 119.7(3) . . ?
C114 C113 H114 120.2 . . ?
C112 C113 H114 120.2 . . ?
C113 C112 C111 120.6(3) . . ?
C113 C112 H113 119.7 . . ?
C111 C112 H113 119.7 . . ?
C116 C111 C112 119.8(3) . . ?
C116 C111 H112 120.1 . . ?
C112 C111 H112 120.1 . . ?
C126 C121 C122 119.5(3) . . ?
C126 C121 C12 122.2(3) . . ?
C122 C121 C12 118.1(3) . . ?
C123 C122 C121 120.3(3) . . ?
C123 C122 H122 119.8 . . ?
C121 C122 H122 119.8 . . ?
C122 C123 C124 119.6(3) . . ?
C122 C123 H123 120.2 . . ?
C124 C123 H123 120.2 . . ?
C125 C124 C123 120.1(4) . . ?
C125 C124 H124 119.9 . . ?
C123 C124 H124 119.9 . . ?
C124 C125 C126 120.4(4) . . ?
C124 C125 H125 119.8 . . ?
C126 C125 H125 119.8 . . ?
C125 C126 C121 120.0(4) . . ?
C125 C126 H126 120.0 . . ?
C121 C126 H126 120.0 . . ?
C1 N1 N2 110.1(3) . . ?
C2 N2 N1 118.3(3) . . ?
C2 N2 Zn1 126.7(2) . . ?
N1 N2 Zn1 114.40(19) . . ?
C3 N3 N4 118.0(3) . . ?
C3 N3 Zn2 133.9(2) . . ?
N4 N3 Zn2 107.66(18) . . ?
C4 N4 N3 109.8(2) . . ?
C4 N4 Zn1 131.5(2) . . ?
N3 N4 Zn1 112.81(18) . . ?
C5 N5 N6 110.0(3) . . ?
C6 N6 N5 119.1(3) . . ?
C6 N6 Zn2 125.4(2) . . ?
N5 N6 Zn2 115.3(2) . . ?
C7 N7 N8 118.5(3) . . ?
C7 N7 Zn3 134.4(2) . . ?
N8 N7 Zn3 106.78(17) . . ?
C8 N8 N7 111.8(2) . . ?
C8 N8 Zn2 130.5(2) . . ?
N7 N8 Zn2 111.28(18) . . ?
C9 N9 N10 109.9(3) . . ?
C10 N10 N9 118.4(3) . . ?
C10 N10 Zn3 126.7(2) . . ?
N9 N10 Zn3 114.83(19) . . ?
C11 N11 N12 118.9(3) . . ?
C11 N11 Zn1 131.7(2) . . ?
N12 N11 Zn1 109.03(18) . . ?
C12 N12 N11 109.7(3) . . ?
C12 N12 Zn3 130.9(2) . . ?
N11 N12 Zn3 114.28(18) . . ?
C1 O1 Zn1 111.7(2) . . ?
C12 O6 Zn1 112.3(2) . . ?
C4 O2 Zn2 114.03(19) . . ?
C5 O3 Zn2 111.8(2) . . ?
C8 O4 Zn3 113.1(2) . . ?
C9 O5 Zn3 112.7(2) . . ?

loop_
_geom_bond_atom_site_label_1
_geom_bond_atom_site_label_2
_geom_bond_distance
_geom_bond_site_symmetry_2
_geom_bond_publ_flag
Zn1 O6 1.997(2) . ?
Zn1 O1 2.004(2) . ?
Zn1 N2 2.066(3) . ?
Zn1 N4 2.113(3) . ?
Zn1 N11 2.120(3) . ?
Zn2 O2 1.963(2) . ?
Zn2 O3 2.030(2) . ?
Zn2 N6 2.052(3) . ?
Zn2 N8 2.097(3) . ?
Zn2 N3 2.187(3) . ?
Zn3 O4 1.972(2) . ?
Zn3 O5 2.000(2) . ?
Zn3 N12 2.061(3) . ?
Zn3 N10 2.066(3) . ?
Zn3 N7 2.168(3) . ?
C1 O1 1.277(4) . ?
C1 N1 1.315(4) . ?
C1 C13 1.477(5) . ?
C2 N2 1.281(4) . ?
C2 C21 1.485(5) . ?
C2 C3 1.486(5) . ?
C3 N3 1.289(4) . ?
C3 C31 1.474(4) . ?
C4 O2 1.261(4) . ?
C4 N4 1.330(4) . ?
C4 C41 1.481(4) . ?
C5 O3 1.272(4) . ?
C5 N5 1.325(4) . ?
C5 C51 1.479(4) . ?
C6 N6 1.291(4) . ?
C6 C61 1.472(4) . ?
C6 C7 1.491(4) . ?
C7 N7 1.293(4) . ?
C7 C71 1.475(4) . ?
C8 O4 1.259(4) . ?
C8 N8 1.334(4) . ?
C8 C81 1.476(4) . ?
C9 O5 1.271(4) . ?
C9 N9 1.327(4) . ?
C9 C91 1.472(4) . ?
C10 N10 1.291(4) . ?
C10 C11 1.473(5) . ?
C10 C101 1.479(4) . ?
C11 N11 1.288(4) . ?
C11 C116 1.485(4) . ?
C12 O6 1.252(4) . ?
C12 N12 1.342(4) . ?
C12 C121 1.476(4) . ?
C13 C18 1.384(5) . ?
C13 C14 1.387(5) . ?
C14 C15 1.377(5) . ?
C14 H14 0.9500 . ?
C15 C16 1.357(6) . ?
C15 H15 0.9500 . ?
C16 C17 1.383(6) . ?
C16 H16 0.9500 . ?
C17 C18 1.375(5) . ?
C17 H17 0.9500 . ?
C18 H18 0.9500 . ?
C21 C26 1.376(5) . ?
C21 C22 1.380(5) . ?
C22 C23 1.379(5) . ?
C22 H22 0.9500 . ?
C23 C24 1.379(6) . ?
C23 H23 0.9500 . ?
C24 C25 1.360(6) . ?
C24 H24 0.9500 . ?
C25 C26 1.391(5) . ?
C25 H25 0.9500 . ?
C26 H26 0.9500 . ?
C31 C36 1.378(5) . ?
C31 C32 1.389(5) . ?
C32 C33 1.380(5) . ?
C32 H32 0.9500 . ?
C33 C34 1.369(5) . ?
C33 H33 0.9500 . ?
C34 C35 1.377(5) . ?
C34 H34 0.9500 . ?
C35 C36 1.371(5) . ?
C35 H35 0.9500 . ?
C36 H36 0.9500 . ?
C41 C42 1.383(5) . ?
C41 C46 1.385(5) . ?
C42 C43 1.374(5) . ?
C42 H42 0.9500 . ?
C43 C44 1.369(5) . ?
C43 H43 0.9500 . ?
C44 C45 1.380(5) . ?
C44 H44 0.9500 . ?
C45 C46 1.385(5) . ?
C45 H45 0.9500 . ?
C46 H46 0.9500 . ?
C51 C56 1.377(5) . ?
C51 C52 1.378(5) . ?
C52 C53 1.380(5) . ?
C52 H52 0.9500 . ?
C53 C54 1.370(5) . ?
C53 H53 0.9500 . ?
C54 C55 1.375(6) . ?
C54 H54 0.9500 . ?
C55 C56 1.375(5) . ?
C55 H55 0.9500 . ?
C56 H56 0.9500 . ?
C61 C62 1.388(5) . ?
C61 C66 1.389(5) . ?
C62 C63 1.376(5) . ?
C62 H62 0.9500 . ?
C63 C64 1.366(5) . ?
C63 H63 0.9500 . ?
C64 C65 1.379(5) . ?
C64 H64 0.9500 . ?
C65 C66 1.377(5) . ?
C65 H65 0.9500 . ?
C66 H66 0.9500 . ?
C71 C72 1.383(5) . ?
C71 C76 1.383(5) . ?
C72 C73 1.374(5) . ?
C72 H72 0.9500 . ?
C73 C74 1.375(5) . ?
C73 H73 0.9500 . ?
C74 C75 1.373(5) . ?
C74 H74 0.9500 . ?
C75 C76 1.380(5) . ?
C75 H75 0.9500 . ?
C76 H76 0.9500 . ?
C81 C86 1.389(5) . ?
C81 C82 1.392(5) . ?
C82 C83 1.376(5) . ?
C82 H82 0.9500 . ?
C83 C84 1.368(5) . ?
C83 H83 0.9500 . ?
C84 C85 1.383(5) . ?
C84 H84 0.9500 . ?
C85 C86 1.374(5) . ?
C85 H85 0.9500 . ?
C86 H86 0.9500 . ?
C91 C92 1.379(5) . ?
C91 C96 1.392(5) . ?
C92 C93 1.367(5) . ?
C92 H92 0.9500 . ?
C93 C94 1.374(5) . ?
C93 H93 0.9500 . ?
C94 C95 1.368(5) . ?
C94 H94 0.9500 . ?
C95 C96 1.378(5) . ?
C95 H95 0.9500 . ?
C96 H96 0.9500 . ?
C101 C102 1.381(5) . ?
C101 C106 1.383(5) . ?
C102 C103 1.372(5) . ?
C102 H102 0.9500 . ?
C103 C104 1.369(6) . ?
C103 H103 0.9500 . ?
C104 C105 1.371(6) . ?
C104 H104 0.9500 . ?
C105 C106 1.379(5) . ?
C105 H105 0.9500 . ?
C106 H106 0.9500 . ?
C116 C111 1.375(5) . ?
C116 C115 1.377(5) . ?
C115 C114 1.378(5) . ?
C115 H116 0.9500 . ?
C114 C113 1.364(5) . ?
C114 H115 0.9500 . ?
C113 C112 1.369(5) . ?
C113 H114 0.9500 . ?
C112 C111 1.380(5) . ?
C112 H113 0.9500 . ?
C111 H112 0.9500 . ?
C121 C126 1.371(5) . ?
C121 C122 1.381(5) . ?
C122 C123 1.369(5) . ?
C122 H122 0.9500 . ?
C123 C124 1.373(5) . ?
C123 H123 0.9500 . ?
C124 C125 1.367(6) . ?
C124 H124 0.9500 . ?
C125 C126 1.368(5) . ?
C125 H125 0.9500 . ?
C126 H126 0.9500 . ?
N1 N2 1.361(4) . ?
N3 N4 1.409(3) . ?
N5 N6 1.367(4) . ?
N7 N8 1.402(3) . ?
N9 N10 1.361(4) . ?
N11 N12 1.403(4) . ?

loop_
_geom_torsion_atom_site_label_1
_geom_torsion_atom_site_label_2
_geom_torsion_atom_site_label_3
_geom_torsion_atom_site_label_4
_geom_torsion
_geom_torsion_site_symmetry_1
_geom_torsion_site_symmetry_2
_geom_torsion_site_symmetry_3
_geom_torsion_site_symmetry_4
_geom_torsion_publ_flag
N2 C2 C3 N3 39.5(5) . . . . ?
C21 C2 C3 N3 -139.4(3) . . . . ?
N2 C2 C3 C31 -142.2(3) . . . . ?
C21 C2 C3 C31 38.9(4) . . . . ?
N6 C6 C7 N7 36.3(5) . . . . ?
C61 C6 C7 N7 -140.7(3) . . . . ?
N6 C6 C7 C71 -145.2(3) . . . . ?
C61 C6 C7 C71 37.8(4) . . . . ?
N10 C10 C11 N11 31.7(5) . . . . ?
C101 C10 C11 N11 -143.9(3) . . . . ?
N10 C10 C11 C116 -156.0(3) . . . . ?
C101 C10 C11 C116 28.5(4) . . . . ?
O1 C1 C13 C18 -167.4(3) . . . . ?
N1 C1 C13 C18 14.2(5) . . . . ?
O1 C1 C13 C14 15.0(5) . . . . ?
N1 C1 C13 C14 -163.3(3) . . . . ?
C18 C13 C14 C15 -1.2(5) . . . . ?
C1 C13 C14 C15 176.4(3) . . . . ?
C13 C14 C15 C16 0.7(6) . . . . ?
C14 C15 C16 C17 0.7(6) . . . . ?
C15 C16 C17 C18 -1.6(6) . . . . ?
C16 C17 C18 C13 1.1(5) . . . . ?
C14 C13 C18 C17 0.3(5) . . . . ?
C1 C13 C18 C17 -177.2(3) . . . . ?
N2 C2 C21 C26 -123.5(4) . . . . ?
C3 C2 C21 C26 55.3(5) . . . . ?
N2 C2 C21 C22 52.2(5) . . . . ?
C3 C2 C21 C22 -129.0(4) . . . . ?
C26 C21 C22 C23 -0.1(6) . . . . ?
C2 C21 C22 C23 -175.8(4) . . . . ?
C21 C22 C23 C24 1.5(7) . . . . ?
C22 C23 C24 C25 -1.5(8) . . . . ?
C23 C24 C25 C26 0.1(8) . . . . ?
C22 C21 C26 C25 -1.3(6) . . . . ?
C2 C21 C26 C25 174.4(4) . . . . ?
C24 C25 C26 C21 1.3(7) . . . . ?
N3 C3 C31 C36 39.8(5) . . . . ?
C2 C3 C31 C36 -138.6(3) . . . . ?
N3 C3 C31 C32 -140.5(3) . . . . ?
C2 C3 C31 C32 41.1(4) . . . . ?
C36 C31 C32 C33 -2.5(5) . . . . ?
C3 C31 C32 C33 177.8(3) . . . . ?
C31 C32 C33 C34 0.5(5) . . . . ?
C32 C33 C34 C35 1.2(5) . . . . ?
C33 C34 C35 C36 -0.7(5) . . . . ?
C34 C35 C36 C31 -1.4(5) . . . . ?
C32 C31 C36 C35 3.0(5) . . . . ?
C3 C31 C36 C35 -177.4(3) . . . . ?
O2 C4 C41 C42 23.7(4) . . . . ?
N4 C4 C41 C42 -158.5(3) . . . . ?
O2 C4 C41 C46 -153.2(3) . . . . ?
N4 C4 C41 C46 24.6(5) . . . . ?
C46 C41 C42 C43 0.1(5) . . . . ?
C4 C41 C42 C43 -176.9(3) . . . . ?
C41 C42 C43 C44 0.4(5) . . . . ?
C42 C43 C44 C45 -0.4(5) . . . . ?
C43 C44 C45 C46 -0.2(6) . . . . ?
C44 C45 C46 C41 0.7(5) . . . . ?
C42 C41 C46 C45 -0.6(5) . . . . ?
C4 C41 C46 C45 176.2(3) . . . . ?
O3 C5 C51 C56 -164.4(3) . . . . ?
N5 C5 C51 C56 16.0(5) . . . . ?
O3 C5 C51 C52 15.1(5) . . . . ?
N5 C5 C51 C52 -164.5(3) . . . . ?
C56 C51 C52 C53 -0.3(5) . . . . ?
C5 C51 C52 C53 -179.9(3) . . . . ?
C51 C52 C53 C54 1.6(6) . . . . ?
C52 C53 C54 C55 -1.8(6) . . . . ?
C53 C54 C55 C56 0.6(6) . . . . ?
C54 C55 C56 C51 0.7(6) . . . . ?
C52 C51 C56 C55 -0.8(6) . . . . ?
C5 C51 C56 C55 178.7(4) . . . . ?
N6 C6 C61 C62 38.2(5) . . . . ?
C7 C6 C61 C62 -144.9(3) . . . . ?
N6 C6 C61 C66 -140.7(3) . . . . ?
C7 C6 C61 C66 36.1(4) . . . . ?
C66 C61 C62 C63 1.0(5) . . . . ?
C6 C61 C62 C63 -177.9(3) . . . . ?
C61 C62 C63 C64 0.4(5) . . . . ?
C62 C63 C64 C65 -0.9(5) . . . . ?
C63 C64 C65 C66 0.1(6) . . . . ?
C64 C65 C66 C61 1.4(5) . . . . ?
C62 C61 C66 C65 -1.9(5) . . . . ?
C6 C61 C66 C65 177.1(3) . . . . ?
N7 C7 C71 C72 -133.5(3) . . . . ?
C6 C7 C71 C72 47.9(4) . . . . ?
N7 C7 C71 C76 48.3(4) . . . . ?
C6 C7 C71 C76 -130.3(3) . . . . ?
C76 C71 C72 C73 -2.7(5) . . . . ?
C7 C71 C72 C73 179.1(3) . . . . ?
C71 C72 C73 C74 0.4(5) . . . . ?
C72 C73 C74 C75 1.1(6) . . . . ?
C73 C74 C75 C76 -0.3(6) . . . . ?
C74 C75 C76 C71 -2.0(5) . . . . ?
C72 C71 C76 C75 3.5(5) . . . . ?
C7 C71 C76 C75 -178.3(3) . . . . ?
O4 C8 C81 C86 -163.6(3) . . . . ?
N8 C8 C81 C86 15.2(5) . . . . ?
O4 C8 C81 C82 15.5(4) . . . . ?
N8 C8 C81 C82 -165.8(3) . . . . ?
C86 C81 C82 C83 -2.3(5) . . . . ?
C8 C81 C82 C83 178.6(3) . . . . ?
C81 C82 C83 C84 0.0(5) . . . . ?
C82 C83 C84 C85 1.9(6) . . . . ?
C83 C84 C85 C86 -1.5(6) . . . . ?
C84 C85 C86 C81 -0.8(5) . . . . ?
C82 C81 C86 C85 2.7(5) . . . . ?
C8 C81 C86 C85 -178.3(3) . . . . ?
O5 C9 C91 C92 -4.7(4) . . . . ?
N9 C9 C91 C92 176.0(3) . . . . ?
O5 C9 C91 C96 176.3(3) . . . . ?
N9 C9 C91 C96 -3.0(5) . . . . ?
C96 C91 C92 C93 -0.4(5) . . . . ?
C9 C91 C92 C93 -179.4(3) . . . . ?
C91 C92 C93 C94 1.1(5) . . . . ?
C92 C93 C94 C95 -0.9(5) . . . . ?
C93 C94 C95 C96 0.1(6) . . . . ?
C94 C95 C96 C91 0.6(6) . . . . ?
C92 C91 C96 C95 -0.5(5) . . . . ?
C9 C91 C96 C95 178.5(3) . . . . ?
N10 C10 C101 C102 -63.2(4) . . . . ?
C11 C10 C101 C102 112.2(4) . . . . ?
N10 C10 C101 C106 114.4(4) . . . . ?
C11 C10 C101 C106 -70.2(4) . . . . ?
C106 C101 C102 C103 -0.3(5) . . . . ?
C10 C101 C102 C103 177.4(3) . . . . ?
C101 C102 C103 C104 -0.3(5) . . . . ?
C102 C103 C104 C105 0.8(6) . . . . ?
C103 C104 C105 C106 -0.7(6) . . . . ?
C104 C105 C106 C101 0.1(5) . . . . ?
C102 C101 C106 C105 0.4(5) . . . . ?
C10 C101 C106 C105 -177.2(3) . . . . ?
N11 C11 C116 C111 -109.8(4) . . . . ?
C10 C11 C116 C111 77.0(4) . . . . ?
N11 C11 C116 C115 70.4(4) . . . . ?
C10 C11 C116 C115 -102.9(4) . . . . ?
C111 C116 C115 C114 -0.3(5) . . . . ?
C11 C116 C115 C114 179.6(3) . . . . ?
C116 C115 C114 C113 0.1(5) . . . . ?
C115 C114 C113 C112 1.1(5) . . . . ?
C114 C113 C112 C111 -2.0(6) . . . . ?
C115 C116 C111 C112 -0.7(5) . . . . ?
C11 C116 C111 C112 179.5(3) . . . . ?
C113 C112 C111 C116 1.8(6) . . . . ?
O6 C12 C121 C126 -144.3(3) . . . . ?
N12 C12 C121 C126 32.2(5) . . . . ?
O6 C12 C121 C122 29.8(4) . . . . ?
N12 C12 C121 C122 -153.7(3) . . . . ?
C126 C121 C122 C123 -2.2(5) . . . . ?
C12 C121 C122 C123 -176.5(3) . . . . ?
C121 C122 C123 C124 3.2(5) . . . . ?
C122 C123 C124 C125 -1.8(6) . . . . ?
C123 C124 C125 C126 -0.7(7) . . . . ?
C124 C125 C126 C121 1.8(7) . . . . ?
C122 C121 C126 C125 -0.4(6) . . . . ?
C12 C121 C126 C125 173.7(4) . . . . ?
O1 C1 N1 N2 -4.5(5) . . . . ?
C13 C1 N1 N2 173.7(3) . . . . ?
C21 C2 N2 N1 -2.5(5) . . . . ?
C3 C2 N2 N1 178.6(3) . . . . ?
C21 C2 N2 Zn1 167.4(2) . . . . ?
C3 C2 N2 Zn1 -11.4(4) . . . . ?
C1 N1 N2 C2 172.8(3) . . . . ?
C1 N1 N2 Zn1 1.7(3) . . . . ?
O6 Zn1 N2 C2 -111.7(4) . . . . ?
O1 Zn1 N2 C2 -169.8(3) . . . . ?
N4 Zn1 N2 C2 -27.1(3) . . . . ?
N11 Zn1 N2 C2 78.1(3) . . . . ?
O6 Zn1 N2 N1 58.6(5) . . . . ?
O1 Zn1 N2 N1 0.4(2) . . . . ?
N4 Zn1 N2 N1 143.1(2) . . . . ?
N11 Zn1 N2 N1 -111.6(2) . . . . ?
C31 C3 N3 N4 179.9(3) . . . . ?
C2 C3 N3 N4 -1.9(5) . . . . ?
C31 C3 N3 Zn2 -9.1(5) . . . . ?
C2 C3 N3 Zn2 169.2(2) . . . . ?
O2 Zn2 N3 C3 -145.9(3) . . . . ?
O3 Zn2 N3 C3 -64.3(3) . . . . ?
N6 Zn2 N3 C3 28.5(3) . . . . ?
N8 Zn2 N3 C3 117.3(3) . . . . ?
O2 Zn2 N3 N4 25.87(17) . . . . ?
O3 Zn2 N3 N4 107.40(18) . . . . ?
N6 Zn2 N3 N4 -159.77(17) . . . . ?
N8 Zn2 N3 N4 -70.99(19) . . . . ?
O2 C4 N4 N3 2.8(4) . . . . ?
C41 C4 N4 N3 -174.9(3) . . . . ?
O2 C4 N4 Zn1 -147.4(3) . . . . ?
C41 C4 N4 Zn1 34.9(4) . . . . ?
C3 N3 N4 C4 150.6(3) . . . . ?
Zn2 N3 N4 C4 -22.7(3) . . . . ?
C3 N3 N4 Zn1 -53.3(3) . . . . ?
Zn2 N3 N4 Zn1 133.49(13) . . . . ?
O6 Zn1 N4 C4 13.0(3) . . . . ?
O1 Zn1 N4 C4 -91.5(3) . . . . ?
N2 Zn1 N4 C4 -152.8(3) . . . . ?
N11 Zn1 N4 C4 91.0(3) . . . . ?
O6 Zn1 N4 N3 -136.43(19) . . . . ?
O1 Zn1 N4 N3 118.99(19) . . . . ?
N2 Zn1 N4 N3 57.68(19) . . . . ?
N11 Zn1 N4 N3 -58.5(2) . . . . ?
O3 C5 N5 N6 2.2(4) . . . . ?
C51 C5 N5 N6 -178.3(3) . . . . ?
C61 C6 N6 N5 3.5(5) . . . . ?
C7 C6 N6 N5 -173.4(3) . . . . ?
C61 C6 N6 Zn2 178.1(2) . . . . ?
C7 C6 N6 Zn2 1.3(4) . . . . ?
C5 N5 N6 C6 174.5(3) . . . . ?
C5 N5 N6 Zn2 -0.6(3) . . . . ?
O2 Zn2 N6 C6 -135.7(4) . . . . ?
O3 Zn2 N6 C6 -175.2(3) . . . . ?
N8 Zn2 N6 C6 -39.5(3) . . . . ?
N3 Zn2 N6 C6 65.4(3) . . . . ?
O2 Zn2 N6 N5 39.1(5) . . . . ?
O3 Zn2 N6 N5 -0.4(2) . . . . ?
N8 Zn2 N6 N5 135.3(2) . . . . ?
N3 Zn2 N6 N5 -119.8(2) . . . . ?
C71 C7 N7 N8 175.6(3) . . . . ?
C6 C7 N7 N8 -6.0(5) . . . . ?
C71 C7 N7 Zn3 -11.8(5) . . . . ?
C6 C7 N7 Zn3 166.6(2) . . . . ?
O4 Zn3 N7 C7 -149.4(3) . . . . ?
O5 Zn3 N7 C7 -64.4(3) . . . . ?
N12 Zn3 N7 C7 113.0(3) . . . . ?
N10 Zn3 N7 C7 24.0(3) . . . . ?
O4 Zn3 N7 N8 23.78(18) . . . . ?
O5 Zn3 N7 N8 108.82(18) . . . . ?
N12 Zn3 N7 N8 -73.81(19) . . . . ?
N10 Zn3 N7 N8 -162.74(17) . . . . ?
O4 C8 N8 N7 3.6(4) . . . . ?
C81 C8 N8 N7 -175.1(3) . . . . ?
O4 C8 N8 Zn2 -145.2(3) . . . . ?
C81 C8 N8 Zn2 36.1(4) . . . . ?
C7 N7 N8 C8 153.0(3) . . . . ?
Zn3 N7 N8 C8 -21.5(3) . . . . ?
C7 N7 N8 Zn2 -52.0(3) . . . . ?
Zn3 N7 N8 Zn2 133.54(13) . . . . ?
O2 Zn2 N8 C8 16.3(3) . . . . ?
O3 Zn2 N8 C8 -84.5(3) . . . . ?
N6 Zn2 N8 C8 -148.3(3) . . . . ?
N3 Zn2 N8 C8 93.7(3) . . . . ?
O2 Zn2 N8 N7 -132.67(19) . . . . ?
O3 Zn2 N8 N7 126.58(18) . . . . ?
N6 Zn2 N8 N7 62.77(19) . . . . ?
N3 Zn2 N8 N7 -55.2(2) . . . . ?
O5 C9 N9 N10 -1.5(4) . . . . ?
C91 C9 N9 N10 177.8(3) . . . . ?
C11 C10 N10 N9 -177.9(3) . . . . ?
C101 C10 N10 N9 -2.3(4) . . . . ?
C11 C10 N10 Zn3 -1.2(4) . . . . ?
C101 C10 N10 Zn3 174.3(2) . . . . ?
C9 N9 N10 C10 176.0(3) . . . . ?
C9 N9 N10 Zn3 -1.0(3) . . . . ?
O4 Zn3 N10 C10 -134.9(4) . . . . ?
O5 Zn3 N10 C10 -174.8(3) . . . . ?
N12 Zn3 N10 C10 -33.7(3) . . . . ?
N7 Zn3 N10 C10 71.5(3) . . . . ?
O4 Zn3 N10 N9 41.8(5) . . . . ?
O5 Zn3 N10 N9 2.0(2) . . . . ?
N12 Zn3 N10 N9 143.0(2) . . . . ?
N7 Zn3 N10 N9 -111.7(2) . . . . ?
C10 C11 N11 N12 -1.7(5) . . . . ?
C116 C11 N11 N12 -174.3(3) . . . . ?
C10 C11 N11 Zn1 171.5(2) . . . . ?
C116 C11 N11 Zn1 -1.1(4) . . . . ?
O6 Zn1 N11 C11 -149.7(3) . . . . ?
O1 Zn1 N11 C11 -60.6(3) . . . . ?
N2 Zn1 N11 C11 27.9(3) . . . . ?
N4 Zn1 N11 C11 117.5(3) . . . . ?
O6 Zn1 N11 N12 24.04(18) . . . . ?
O1 Zn1 N11 N12 113.06(18) . . . . ?
N2 Zn1 N11 N12 -158.40(18) . . . . ?
N4 Zn1 N11 N12 -68.8(2) . . . . ?
O6 C12 N12 N11 7.9(4) . . . . ?
C121 C12 N12 N11 -168.3(3) . . . . ?
O6 C12 N12 Zn3 -144.5(3) . . . . ?
C121 C12 N12 Zn3 39.2(4) . . . . ?
C11 N11 N12 C12 150.8(3) . . . . ?
Zn1 N11 N12 C12 -23.8(3) . . . . ?
C11 N11 N12 Zn3 -51.7(3) . . . . ?
Zn1 N11 N12 Zn3 133.65(14) . . . . ?
O4 Zn3 N12 C12 15.0(3) . . . . ?
O5 Zn3 N12 C12 -89.2(3) . . . . ?
N10 Zn3 N12 C12 -150.7(3) . . . . ?
N7 Zn3 N12 C12 94.2(3) . . . . ?
O4 Zn3 N12 N11 -136.5(2) . . . . ?
O5 Zn3 N12 N11 119.3(2) . . . . ?
N10 Zn3 N12 N11 57.8(2) . . . . ?
N7 Zn3 N12 N11 -57.3(2) . . . . ?
N1 C1 O1 Zn1 5.0(4) . . . . ?
C13 C1 O1 Zn1 -173.2(2) . . . . ?
O6 Zn1 O1 C1 -170.5(2) . . . . ?
N2 Zn1 O1 C1 -2.5(2) . . . . ?
N4 Zn1 O1 C1 -65.3(3) . . . . ?
N11 Zn1 O1 C1 112.1(2) . . . . ?
N12 C12 O6 Zn1 13.9(4) . . . . ?
C121 C12 O6 Zn1 -169.9(2) . . . . ?
O1 Zn1 O6 C12 -135.0(2) . . . . ?
N2 Zn1 O6 C12 168.6(4) . . . . ?
N4 Zn1 O6 C12 85.9(2) . . . . ?
N11 Zn1 O6 C12 -20.3(2) . . . . ?
N4 C4 O2 Zn2 22.1(4) . . . . ?
C41 C4 O2 Zn2 -160.1(2) . . . . ?
O3 Zn2 O2 C4 -148.0(2) . . . . ?
N6 Zn2 O2 C4 173.7(3) . . . . ?
N8 Zn2 O2 C4 80.3(2) . . . . ?
N3 Zn2 O2 C4 -25.3(2) . . . . ?
N5 C5 O3 Zn2 -2.6(4) . . . . ?
C51 C5 O3 Zn2 177.9(2) . . . . ?
O2 Zn2 O3 C5 -168.9(2) . . . . ?
N6 Zn2 O3 C5 1.4(2) . . . . ?
N8 Zn2 O3 C5 -63.7(2) . . . . ?
N3 Zn2 O3 C5 118.3(2) . . . . ?
N8 C8 O4 Zn3 19.2(4) . . . . ?
C81 C8 O4 Zn3 -162.2(2) . . . . ?
O5 Zn3 O4 C8 -140.0(2) . . . . ?
N12 Zn3 O4 C8 82.6(2) . . . . ?
N10 Zn3 O4 C8 -178.7(4) . . . . ?
N7 Zn3 O4 C8 -22.9(2) . . . . ?
N9 C9 O5 Zn3 3.2(4) . . . . ?
C91 C9 O5 Zn3 -176.1(2) . . . . ?
O4 Zn3 O5 C9 -173.4(2) . . . . ?
N12 Zn3 O5 C9 -65.6(3) . . . . ?
N10 Zn3 O5 C9 -2.6(2) . . . . ?
N7 Zn3 O5 C9 110.8(2) . . . . ?
